data_4070785
loop_
_publ_author_name
'Naka, Akinobu'
'Motoike, Shingo'
'Senba, Norihito'
'Ohshita, Joji'
'Kunai, Atsutaka'
'Yoshizawa, Kazunari'
'Ishikawa, Mitsuo'

_publ_section_title
;
 Silicon&#x2212;Carbon Unsaturated Compounds. 74. Thermal Behavior of
 1-Silacyclobut-3-enes Generated from the Reaction of Acylpolysilanes
 withtert-Butylacetylene
;
_journal_issue 12
_journal_name_full Organometallics
_journal_page_first 2750
_journal_paper_doi 10.1021/om701005b
_journal_volume 27
_journal_year 2008
_chemical_formula_moiety 'C26 H52 O Si4 '
_chemical_formula_sum 'C26 H52 O Si4'
_chemical_formula_weight 493.04
_space_group_IT_number 2
_symmetry_cell_setting triclinic
_symmetry_Int_Tables_number 2
_symmetry_space_group_name_Hall '-P 1'
_symmetry_space_group_name_H-M 'P -1'
_cell_angle_alpha 104.110(1)
_cell_angle_beta 94.399(2)
_cell_angle_gamma 115.6735(8)
_cell_formula_units_Z 2
_cell_length_a 10.0468(5)
_cell_length_b 10.3024(4)
_cell_length_c 17.0558(5)
_cell_measurement_reflns_used 7572
_cell_measurement_temperature 296.2
_cell_measurement_theta_max 27.4
_cell_measurement_theta_min 2.4
_cell_volume 1509.15(11)
_computing_cell_refinement PROCESS-AUTO
_computing_data_collection PROCESS-AUTO
_computing_data_reduction 'teXsan Ver. 1.11'
_computing_publication_material 'teXsan Ver. 1.11'
_computing_structure_refinement 'teXsan Ver. 1.10'
_computing_structure_solution SHELXS97
_diffrn_detector_area_resol_mean 10.00
_diffrn_measured_fraction_theta_full 0.9905
_diffrn_measured_fraction_theta_max 0.9905
_diffrn_measurement_device_type 'Rigaku RAXIS-RAPID Imaging Plate'
_diffrn_measurement_method \w
_diffrn_radiation_type 'Mo K\a'
_diffrn_radiation_wavelength 0.7107
_diffrn_reflns_av_R_equivalents 0.034
_diffrn_reflns_limit_h_max 13
_diffrn_reflns_limit_h_min 0
_diffrn_reflns_limit_k_max 12
_diffrn_reflns_limit_k_min -13
_diffrn_reflns_limit_l_max 21
_diffrn_reflns_limit_l_min -22
_diffrn_reflns_number 14296
_diffrn_reflns_theta_full 27.41
_diffrn_reflns_theta_max 27.41
_exptl_absorpt_coefficient_mu 0.212
_exptl_absorpt_correction_T_max 0.958
_exptl_absorpt_correction_T_min 0.649
_exptl_absorpt_correction_type multi-scan
_exptl_absorpt_process_details '(Higashi, 1995)'
_exptl_crystal_colour colorless
_exptl_crystal_density_diffrn 1.085
_exptl_crystal_density_method 'not measured'
_exptl_crystal_description prism
_exptl_crystal_size_max 0.300
_exptl_crystal_size_mid 0.300
_exptl_crystal_size_min 0.200
_refine_diff_density_max 0.32
_refine_diff_density_min -0.38
_refine_ls_extinction_method none
_refine_ls_goodness_of_fit_ref 1.774
_refine_ls_hydrogen_treatment noref
_refine_ls_number_parameters 280
_refine_ls_number_reflns 5643
_refine_ls_R_factor_gt 0.0405
_refine_ls_shift/su_max 0.0003
_refine_ls_structure_factor_coef Fsqd
_refine_ls_weighting_details 'w = 1/[\s^2^(Fo^2^) + (0.05000(Max(Fo^2^,0) + 2Fc^2^)/3)^2^]'
_refine_ls_weighting_scheme calc
_refine_ls_wR_factor_ref 0.1147
_reflns_number_gt 5643
_reflns_number_total 6780
_reflns_threshold_expression F^2^>3.0\s(F^2^)
_cod_data_source_file om701005b-file001.cif
_cod_data_source_block Ishikawa1
_cod_original_cell_volume 1509.2(1)
_cod_original_sg_symbol_H-M 'P -1         '
_cod_original_formula_sum 'C26 H52 O Si4 '
_cod_database_code 4070785

loop_
_symmetry_equiv_pos_as_xyz
x,y,z
-x,-y,-z

loop_
_atom_site_label
_atom_site_type_symbol
_atom_site_fract_x
_atom_site_fract_y
_atom_site_fract_z
_atom_site_U_iso_or_equiv
_atom_site_adp_type
_atom_site_occupancy
_atom_site_calc_flag
Si(1) Si 0.64597(5) 0.49080(5) 0.27415(3) 0.0140(1) Uani 1.00 d
Si(2) Si 0.81115(6) 0.68379(5) 0.39662(3) 0.0213(1) Uani 1.00 d
Si(3) Si 0.62187(5) 0.29989(5) 0.09426(3) 0.0165(1) Uani 1.00 d
Si(4) Si 0.61943(6) 0.20411(6) 0.33248(3) 0.0221(1) Uani 1.00 d
O(1) O 0.6242(1) 0.3338(1) 0.29149(7) 0.0191(3) Uani 1.00 d
C(1) C 0.4708(2) 0.4947(2) 0.23487(10) 0.0153(4) Uani 1.00 d
C(2) C 0.5160(2) 0.5089(2) 0.16386(10) 0.0164(4) Uani 1.00 d
C(3) C 0.6630(2) 0.4967(2) 0.16102(10) 0.0145(4) Uani 1.00 d
C(4) C 0.3291(2) 0.4905(2) 0.2615(1) 0.0185(4) Uani 1.00 d
C(5) C 0.3713(2) 0.6038(2) 0.3476(1) 0.0317(5) Uani 1.00 d
C(6) C 0.2276(2) 0.3311(2) 0.2656(1) 0.0350(6) Uani 1.00 d
C(7) C 0.2424(2) 0.5291(2) 0.2011(1) 0.0316(5) Uani 1.00 d
C(8) C 0.7910(2) 0.6355(2) 0.14396(10) 0.0160(4) Uani 1.00 d
C(9) C 0.8170(2) 0.7851(2) 0.2054(1) 0.0222(4) Uani 1.00 d
C(10) C 0.9429(2) 0.9230(2) 0.1903(1) 0.0258(5) Uani 1.00 d
C(11) C 0.9004(2) 0.9262(2) 0.1031(1) 0.0294(5) Uani 1.00 d
C(12) C 0.8778(2) 0.7809(2) 0.0407(1) 0.0252(5) Uani 1.00 d
C(13) C 1.0248(2) 0.7693(2) 0.0497(1) 0.0248(5) Uani 1.00 d
C(14) C 1.0680(2) 0.7664(2) 0.1372(1) 0.0214(4) Uani 1.00 d
C(15) C 1.0901(2) 0.9117(2) 0.1996(1) 0.0261(4) Uani 1.00 d
C(16) C 0.9410(2) 0.6285(2) 0.1517(1) 0.0172(4) Uani 1.00 d
C(17) C 0.7512(2) 0.6437(2) 0.0562(1) 0.0214(4) Uani 1.00 d
C(18) C 1.0108(2) 0.7181(2) 0.3976(1) 0.0306(5) Uani 1.00 d
C(19) C 0.8036(3) 0.8680(2) 0.4169(1) 0.0344(5) Uani 1.00 d
C(20) C 0.7521(3) 0.6138(2) 0.4866(1) 0.0335(5) Uani 1.00 d
C(21) C 0.7645(2) 0.2430(2) 0.1293(1) 0.0219(4) Uani 1.00 d
C(22) C 0.6161(2) 0.2695(2) -0.0196(1) 0.0279(5) Uani 1.00 d
C(23) C 0.4276(2) 0.1628(2) 0.0987(1) 0.0239(4) Uani 1.00 d
C(24) C 0.8158(3) 0.2567(3) 0.3798(1) 0.0395(6) Uani 1.00 d
C(25) C 0.4976(3) 0.1872(3) 0.4102(1) 0.0440(7) Uani 1.00 d
C(26) C 0.5382(2) 0.0160(2) 0.2523(1) 0.0316(5) Uani 1.00 d
H(1) H 0.4649 0.5260 0.1211 0.0205 Uiso 1.00 calc
H(2) H 0.4370 0.7044 0.3468 0.0388 Uiso 1.00 calc
H(3) H 0.4230 0.5802 0.3868 0.0388 Uiso 1.00 calc
H(4) H 0.2834 0.6031 0.3652 0.0388 Uiso 1.00 calc
H(5) H 0.1375 0.3255 0.2815 0.0437 Uiso 1.00 calc
H(6) H 0.2793 0.3070 0.3043 0.0437 Uiso 1.00 calc
H(7) H 0.2022 0.2581 0.2123 0.0437 Uiso 1.00 calc
H(8) H 0.2144 0.4591 0.1473 0.0377 Uiso 1.00 calc
H(9) H 0.3045 0.6288 0.1988 0.0377 Uiso 1.00 calc
H(10) H 0.1538 0.5256 0.2191 0.0377 Uiso 1.00 calc
H(11) H 0.7262 0.7928 0.2000 0.0269 Uiso 1.00 calc
H(12) H 0.8445 0.7852 0.2602 0.0269 Uiso 1.00 calc
H(13) H 0.9555 1.0126 0.2299 0.0307 Uiso 1.00 calc
H(14) H 0.8080 0.9340 0.0973 0.0350 Uiso 1.00 calc
H(15) H 0.9774 1.0115 0.0932 0.0350 Uiso 1.00 calc
H(16) H 0.8499 0.7811 -0.0140 0.0305 Uiso 1.00 calc
H(17) H 1.0125 0.6783 0.0103 0.0298 Uiso 1.00 calc
H(18) H 1.1043 0.8536 0.0396 0.0298 Uiso 1.00 calc
H(19) H 1.1594 0.7597 0.1427 0.0255 Uiso 1.00 calc
H(20) H 1.1686 0.9976 0.1900 0.0320 Uiso 1.00 calc
H(21) H 1.1180 0.9117 0.2542 0.0320 Uiso 1.00 calc
H(22) H 0.9692 0.6256 0.2054 0.0210 Uiso 1.00 calc
H(23) H 0.9283 0.5390 0.1117 0.0210 Uiso 1.00 calc
H(24) H 0.6600 0.6520 0.0511 0.0267 Uiso 1.00 calc
H(25) H 0.7354 0.5533 0.0162 0.0267 Uiso 1.00 calc
H(26) H 1.0441 0.7546 0.3533 0.0371 Uiso 1.00 calc
H(27) H 1.0738 0.7909 0.4486 0.0371 Uiso 1.00 calc
H(28) H 1.0148 0.6260 0.3923 0.0371 Uiso 1.00 calc
H(29) H 0.8340 0.9104 0.3726 0.0427 Uiso 1.00 calc
H(30) H 0.8731 0.9394 0.4671 0.0427 Uiso 1.00 calc
H(31) H 0.7057 0.8539 0.4204 0.0427 Uiso 1.00 calc
H(32) H 0.8208 0.6853 0.5365 0.0414 Uiso 1.00 calc
H(33) H 0.7546 0.5197 0.4796 0.0414 Uiso 1.00 calc
H(34) H 0.6536 0.5990 0.4896 0.0414 Uiso 1.00 calc
H(35) H 0.7735 0.2557 0.1871 0.0267 Uiso 1.00 calc
H(36) H 0.8602 0.3062 0.1197 0.0267 Uiso 1.00 calc
H(37) H 0.7339 0.1409 0.1000 0.0267 Uiso 1.00 calc
H(38) H 0.7134 0.3363 -0.0274 0.0341 Uiso 1.00 calc
H(39) H 0.5426 0.2907 -0.0430 0.0341 Uiso 1.00 calc
H(40) H 0.5944 0.1682 -0.0465 0.0341 Uiso 1.00 calc
H(41) H 0.4070 0.0625 0.0706 0.0301 Uiso 1.00 calc
H(42) H 0.3551 0.1851 0.0742 0.0301 Uiso 1.00 calc
H(43) H 0.4204 0.1709 0.1553 0.0301 Uiso 1.00 calc
H(44) H 0.8584 0.3520 0.4224 0.0473 Uiso 1.00 calc
H(45) H 0.8755 0.2630 0.3397 0.0473 Uiso 1.00 calc
H(46) H 0.8147 0.1819 0.4045 0.0473 Uiso 1.00 calc
H(47) H 0.4950 0.1128 0.4341 0.0529 Uiso 1.00 calc
H(48) H 0.3972 0.1589 0.3837 0.0529 Uiso 1.00 calc
H(49) H 0.5357 0.2821 0.4521 0.0529 Uiso 1.00 calc
H(50) H 0.4365 -0.0125 0.2267 0.0386 Uiso 1.00 calc
H(51) H 0.5962 0.0197 0.2108 0.0386 Uiso 1.00 calc
H(52) H 0.5350 -0.0587 0.2766 0.0386 Uiso 1.00 calc

loop_
_atom_site_aniso_label
_atom_site_aniso_U_11
_atom_site_aniso_U_22
_atom_site_aniso_U_33
_atom_site_aniso_U_12
_atom_site_aniso_U_13
_atom_site_aniso_U_23
Si(1) 0.0147(2) 0.0145(2) 0.0162(2) 0.0084(2) 0.0039(2) 0.0067(2)
Si(2) 0.0239(3) 0.0205(2) 0.0178(2) 0.0104(2) 0.0019(2) 0.0037(2)
Si(3) 0.0201(2) 0.0158(2) 0.0168(2) 0.0107(2) 0.0041(2) 0.0056(2)
Si(4) 0.0310(3) 0.0212(2) 0.0213(2) 0.0152(2) 0.0076(2) 0.0121(2)
O(1) 0.0244(6) 0.0180(6) 0.0201(6) 0.0126(5) 0.0054(5) 0.0089(5)
C(1) 0.0144(7) 0.0126(7) 0.0220(8) 0.0079(6) 0.0048(6) 0.0070(6)
C(2) 0.0154(7) 0.0149(7) 0.0214(8) 0.0084(6) 0.0028(6) 0.0075(6)
C(3) 0.0138(7) 0.0146(7) 0.0180(7) 0.0078(6) 0.0040(6) 0.0073(6)
C(4) 0.0166(8) 0.0195(8) 0.0254(8) 0.0110(7) 0.0089(6) 0.0103(7)
C(5) 0.0273(10) 0.038(1) 0.032(1) 0.0187(9) 0.0114(8) 0.0064(8)
C(6) 0.028(1) 0.027(1) 0.061(1) 0.0144(9) 0.0259(10) 0.0230(10)
C(7) 0.0255(10) 0.047(1) 0.039(1) 0.0262(9) 0.0121(8) 0.0208(9)
C(8) 0.0158(8) 0.0183(8) 0.0191(8) 0.0101(6) 0.0063(6) 0.0091(6)
C(9) 0.0248(9) 0.0171(8) 0.0299(9) 0.0111(7) 0.0122(7) 0.0111(7)
C(10) 0.0276(9) 0.0149(8) 0.037(1) 0.0092(7) 0.0143(8) 0.0092(7)
C(11) 0.0256(9) 0.0260(9) 0.049(1) 0.0135(8) 0.0161(8) 0.0253(9)
C(12) 0.0241(9) 0.0318(10) 0.0284(9) 0.0136(8) 0.0095(7) 0.0213(8)
C(13) 0.0226(9) 0.0281(9) 0.0285(9) 0.0111(8) 0.0129(7) 0.0155(8)
C(14) 0.0146(8) 0.0238(8) 0.0302(9) 0.0096(7) 0.0073(6) 0.0133(7)
C(15) 0.0224(9) 0.0210(9) 0.0298(9) 0.0043(7) 0.0059(7) 0.0101(7)
C(16) 0.0155(7) 0.0184(8) 0.0208(8) 0.0096(7) 0.0044(6) 0.0076(6)
C(17) 0.0178(8) 0.0253(9) 0.0252(9) 0.0099(7) 0.0044(6) 0.0148(7)
C(18) 0.0238(9) 0.037(1) 0.0266(9) 0.0131(8) -0.0014(7) 0.0072(8)
C(19) 0.045(1) 0.0242(10) 0.030(1) 0.0175(9) 0.0030(9) 0.0005(8)
C(20) 0.045(1) 0.036(1) 0.0202(9) 0.0196(10) 0.0080(8) 0.0083(8)
C(21) 0.0262(9) 0.0230(8) 0.0266(9) 0.0170(7) 0.0112(7) 0.0121(7)
C(22) 0.043(1) 0.0295(10) 0.0190(8) 0.0237(9) 0.0071(7) 0.0076(7)
C(23) 0.0226(9) 0.0162(8) 0.0295(9) 0.0078(7) 0.0010(7) 0.0051(7)
C(24) 0.046(1) 0.041(1) 0.041(1) 0.028(1) -0.0026(9) 0.0169(10)
C(25) 0.068(2) 0.036(1) 0.038(1) 0.024(1) 0.030(1) 0.0217(10)
C(26) 0.047(1) 0.0203(9) 0.034(1) 0.0188(9) 0.0108(9) 0.0130(8)

loop_
_atom_type_symbol
_atom_type_description
_atom_type_scat_dispersion_real
_atom_type_scat_dispersion_imag
_atom_type_scat_source
C C 0.003 0.002
;International Tables for Crystallography
(1992, Vol. C, Tables 4.2.6.8 and 6.1.1.1)
;
H H 0.000 0.000
;International Tables for Crystallography
(1992, Vol. C, Table 6.1.1.2)
;
O O 0.011 0.006
;International Tables for Crystallography
(1992, Vol. C, Tables 4.2.6.8 and 6.1.1.1)
;
Si Si 0.082 0.070
;International Tables for Crystallography
(1992, Vol. C, Tables 4.2.6.8 and 6.1.1.1)
;

loop_
_geom_angle_atom_site_label_1
_geom_angle_atom_site_label_2
_geom_angle_atom_site_label_3
_geom_angle
_geom_angle_publ_flag
Si(2) Si(1) O(1) 103.83(5) yes
Si(2) Si(1) C(1) 118.15(5) yes
Si(2) Si(1) C(3) 125.25(5) yes
O(1) Si(1) C(1) 116.27(7) yes
O(1) Si(1) C(3) 115.43(6) yes
C(1) Si(1) C(3) 77.06(7) yes
Si(1) Si(2) C(18) 110.60(6) yes
Si(1) Si(2) C(19) 115.21(7) yes
Si(1) Si(2) C(20) 107.44(7) yes
C(18) Si(2) C(19) 109.94(10) yes
C(18) Si(2) C(20) 107.57(9) yes
C(19) Si(2) C(20) 105.65(9) yes
C(3) Si(3) C(21) 112.06(7) yes
C(3) Si(3) C(22) 117.28(8) yes
C(3) Si(3) C(23) 107.81(7) yes
C(21) Si(3) C(22) 104.71(8) yes
C(21) Si(3) C(23) 110.75(8) yes
C(22) Si(3) C(23) 103.91(9) yes
O(1) Si(4) C(24) 108.51(8) yes
O(1) Si(4) C(25) 109.92(9) yes
O(1) Si(4) C(26) 110.84(8) yes
C(24) Si(4) C(25) 111.5(1) yes
C(24) Si(4) C(26) 108.51(10) yes
C(25) Si(4) C(26) 107.5(1) yes
Si(1) O(1) Si(4) 165.81(8) yes
Si(1) C(1) C(2) 90.4(1) yes
Si(1) C(1) C(4) 140.6(1) yes
C(2) C(1) C(4) 129.0(1) yes
C(1) C(2) C(3) 111.1(1) yes
Si(1) C(3) Si(3) 108.33(7) yes
Si(1) C(3) C(2) 81.06(9) yes
Si(1) C(3) C(8) 121.4(1) yes
Si(3) C(3) C(2) 110.8(1) yes
Si(3) C(3) C(8) 117.0(1) yes
C(2) C(3) C(8) 112.8(1) yes
C(1) C(4) C(5) 109.5(1) yes
C(1) C(4) C(6) 108.8(1) yes
C(1) C(4) C(7) 111.5(1) yes
C(5) C(4) C(6) 108.6(2) yes
C(5) C(4) C(7) 109.1(1) yes
C(6) C(4) C(7) 109.3(2) yes
C(3) C(8) C(9) 111.0(1) yes
C(3) C(8) C(16) 111.3(1) yes
C(3) C(8) C(17) 112.0(1) yes
C(9) C(8) C(16) 108.0(1) yes
C(9) C(8) C(17) 106.7(1) yes
C(16) C(8) C(17) 107.7(1) yes
C(8) C(9) C(10) 112.0(1) yes
C(9) C(10) C(11) 109.6(2) yes
C(9) C(10) C(15) 109.1(1) yes
C(11) C(10) C(15) 109.6(2) yes
C(10) C(11) C(12) 109.1(1) yes
C(11) C(12) C(13) 109.4(2) yes
C(11) C(12) C(17) 109.7(1) yes
C(13) C(12) C(17) 109.5(1) yes
C(12) C(13) C(14) 109.6(1) yes
C(13) C(14) C(15) 109.1(1) yes
C(13) C(14) C(16) 109.0(1) yes
C(15) C(14) C(16) 110.1(1) yes
C(10) C(15) C(14) 109.4(1) yes
C(8) C(16) C(14) 111.5(1) yes
C(8) C(17) C(12) 111.3(1) yes

loop_
_geom_bond_atom_site_label_1
_geom_bond_atom_site_label_2
_geom_bond_distance
_geom_bond_publ_flag
Si(1) Si(2) 2.3780(6) yes
Si(1) O(1) 1.640(1) yes
Si(1) C(1) 1.855(2) yes
Si(1) C(3) 1.963(2) yes
Si(2) C(18) 1.878(2) yes
Si(2) C(19) 1.880(2) yes
Si(2) C(20) 1.880(2) yes
Si(3) C(3) 1.912(2) yes
Si(3) C(21) 1.877(2) yes
Si(3) C(22) 1.883(2) yes
Si(3) C(23) 1.870(2) yes
Si(4) O(1) 1.637(1) yes
Si(4) C(24) 1.858(2) yes
Si(4) C(25) 1.861(2) yes
Si(4) C(26) 1.859(2) yes
C(1) C(2) 1.344(2) yes
C(1) C(4) 1.513(2) yes
C(2) C(3) 1.538(2) yes
C(3) C(8) 1.565(2) yes
C(4) C(5) 1.530(3) yes
C(4) C(6) 1.535(3) yes
C(4) C(7) 1.530(2) yes
C(8) C(9) 1.538(2) yes
C(8) C(16) 1.537(2) yes
C(8) C(17) 1.551(2) yes
C(9) C(10) 1.535(2) yes
C(10) C(11) 1.528(3) yes
C(10) C(15) 1.532(3) yes
C(11) C(12) 1.523(3) yes
C(12) C(13) 1.531(2) yes
C(12) C(17) 1.537(2) yes
C(13) C(14) 1.533(3) yes
C(14) C(15) 1.524(3) yes
C(14) C(16) 1.535(2) yes

loop_
_geom_torsion_atom_site_label_1
_geom_torsion_atom_site_label_2
_geom_torsion_atom_site_label_3
_geom_torsion_atom_site_label_4
_geom_torsion
_geom_torsion_publ_flag
Si(1) O(1) Si(4) C(24) -62.6(3) yes
Si(1) O(1) Si(4) C(25) 59.6(4) yes
Si(1) O(1) Si(4) C(26) 178.3(3) yes
Si(1) C(1) C(2) C(3) 5.4(1) yes
Si(1) C(1) C(4) C(5) 48.1(2) yes
Si(1) C(1) C(4) C(6) -70.5(2) yes
Si(1) C(1) C(4) C(7) 169.0(2) yes
Si(1) C(3) Si(3) C(21) -63.34(10) yes
Si(1) C(3) Si(3) C(22) 175.52(8) yes
Si(1) C(3) Si(3) C(23) 58.79(9) yes
Si(1) C(3) C(2) C(1) -5.1(1) yes
Si(1) C(3) C(8) C(9) -40.4(2) yes
Si(1) C(3) C(8) C(16) 79.9(1) yes
Si(1) C(3) C(8) C(17) -159.5(1) yes
Si(2) Si(1) O(1) Si(4) 16.3(3) yes
Si(2) Si(1) C(1) C(2) 119.26(9) yes
Si(2) Si(1) C(1) C(4) -58.9(2) yes
Si(2) Si(1) C(3) Si(3) 139.03(5) yes
Si(2) Si(1) C(3) C(2) -111.95(8) yes
Si(2) Si(1) C(3) C(8) -0.6(1) yes
Si(3) C(3) Si(1) O(1) 7.70(10) yes
Si(3) C(3) Si(1) C(1) -105.48(8) yes
Si(3) C(3) C(2) C(1) 101.2(1) yes
Si(3) C(3) C(8) C(9) -176.8(1) yes
Si(3) C(3) C(8) C(16) -56.4(2) yes
Si(3) C(3) C(8) C(17) 64.1(2) yes
Si(4) O(1) Si(1) C(1) -115.3(3) yes
Si(4) O(1) Si(1) C(3) 157.1(3) yes
O(1) Si(1) Si(2) C(18) 77.01(8) yes
O(1) Si(1) Si(2) C(19) -157.56(9) yes
O(1) Si(1) Si(2) C(20) -40.14(9) yes
O(1) Si(1) C(1) C(2) -116.2(1) yes
O(1) Si(1) C(1) C(4) 65.6(2) yes
O(1) Si(1) C(3) C(2) 116.73(9) yes
O(1) Si(1) C(3) C(8) -131.9(1) yes
C(1) Si(1) Si(2) C(18) -152.54(9) yes
C(1) Si(1) Si(2) C(19) -27.1(1) yes
C(1) Si(1) Si(2) C(20) 90.31(9) yes
C(1) Si(1) C(3) C(2) 3.55(9) yes
C(1) Si(1) C(3) C(8) 114.9(1) yes
C(1) C(2) C(3) C(8) -125.5(1) yes
C(2) C(1) Si(1) C(3) -4.01(10) yes
C(2) C(1) C(4) C(5) -129.6(2) yes
C(2) C(1) C(4) C(6) 111.9(2) yes
C(2) C(1) C(4) C(7) -8.7(2) yes
C(2) C(3) Si(3) C(21) -150.5(1) yes
C(2) C(3) Si(3) C(22) 88.3(1) yes
C(2) C(3) Si(3) C(23) -28.4(1) yes
C(2) C(3) C(8) C(9) 53.0(2) yes
C(2) C(3) C(8) C(16) 173.3(1) yes
C(2) C(3) C(8) C(17) -66.1(2) yes
C(3) Si(1) Si(2) C(18) -58.69(9) yes
C(3) Si(1) Si(2) C(19) 66.75(10) yes
C(3) Si(1) Si(2) C(20) -175.83(9) yes
C(3) Si(1) C(1) C(4) 177.8(2) yes
C(3) C(2) C(1) C(4) -176.1(1) yes
C(3) C(8) C(9) C(10) 179.6(1) yes
C(3) C(8) C(16) C(14) -178.6(1) yes
C(3) C(8) C(17) C(12) 179.8(1) yes
C(8) C(3) Si(3) C(21) 78.3(1) yes
C(8) C(3) Si(3) C(22) -42.9(1) yes
C(8) C(3) Si(3) C(23) -159.6(1) yes
C(8) C(9) C(10) C(11) 60.3(2) yes
C(8) C(9) C(10) C(15) -59.7(2) yes
C(8) C(16) C(14) C(13) -60.6(2) yes
C(8) C(16) C(14) C(15) 59.0(2) yes
C(8) C(17) C(12) C(11) -60.7(2) yes
C(8) C(17) C(12) C(13) 59.3(2) yes
C(9) C(8) C(16) C(14) -56.5(2) yes
C(9) C(8) C(17) C(12) 58.2(2) yes
C(9) C(10) C(11) C(12) -59.3(2) yes
C(9) C(10) C(15) C(14) 59.6(2) yes
C(10) C(9) C(8) C(16) 57.4(2) yes
C(10) C(9) C(8) C(17) -58.2(2) yes
C(10) C(11) C(12) C(13) -60.3(2) yes
C(10) C(11) C(12) C(17) 59.8(2) yes
C(10) C(15) C(14) C(13) 60.0(2) yes
C(10) C(15) C(14) C(16) -59.6(2) yes
C(11) C(10) C(15) C(14) -60.4(2) yes
C(11) C(12) C(13) C(14) 60.4(2) yes
C(12) C(11) C(10) C(15) 60.4(2) yes
C(12) C(13) C(14) C(15) -60.1(2) yes
C(12) C(13) C(14) C(16) 60.1(2) yes
C(12) C(17) C(8) C(16) -57.6(2) yes
C(14) C(13) C(12) C(17) -59.8(2) yes
C(14) C(16) C(8) C(17) 58.4(2) yes
C(14) C(16) C(8) C(17) 58.4(2) yes
